data_1549475
loop_
_publ_author_name
'Hooper, Thomas N.'
'Gar\,con, Mart\'i'
'White, Andrew J. P.'
'Crimmin, Mark R.'

_publ_section_title
;
 Room temperature catalytic carbon-hydrogen bond alumination of
 unactivated arenes: mechanism and selectivity.
;
_journal_issue 24
_journal_name_full 'Chemical science'
_journal_page_first 5435
_journal_page_last 5440
_journal_paper_doi 10.1039/c8sc02072h
_journal_volume 9
_journal_year 2018
_chemical_formula_moiety 'C82 H126 Al2 N4 P2 Pd2'
_chemical_formula_sum 'C82 H126 Al2 N4 P2 Pd2'
_chemical_formula_weight 1496.56
_chemical_name_systematic '[(Mes-BDIAl)HPd(PCy3)]2'
_chemical_properties_physical Air-sensitive,Moisture-sensitive
_space_group_crystal_system triclinic
_space_group_IT_number 2
_space_group_name_Hall '-P 1'
_space_group_name_H-M_alt 'P -1'
_symmetry_space_group_name_Hall '-P 1'
_symmetry_space_group_name_H-M 'P -1'
_atom_sites_solution_hydrogens mixed
_audit_creation_method SHELXL-2014/7
_audit_update_record
;
2018-03-13 deposited with the CCDC.
2018-05-29 downloaded from the CCDC.
;
_cell_angle_alpha 110.488(4)
_cell_angle_beta 112.313(4)
_cell_angle_gamma 100.712(4)
_cell_formula_units_Z 1
_cell_length_a 12.8924(6)
_cell_length_b 13.4295(6)
_cell_length_c 13.7975(6)
_cell_measurement_reflns_used 5055
_cell_measurement_temperature 173(2)
_cell_measurement_theta_max 28.2280
_cell_measurement_theta_min 2.5320
_cell_volume 1925.1(2)
_computing_cell_refinement 'CrysAlisPro, Rigaku OD'
_computing_data_collection 'CrysAlisPro, Rigaku OD'
_computing_data_reduction 'CrysAlisPro, Rigaku OD'
_computing_molecular_graphics 'Bruker SHELXTL'
_computing_publication_material 'CIFTAB-2014 (Sheldrick, 2014)'
_computing_structure_refinement 'SHELXL-2014/7 (Sheldrick, 2014)'
_computing_structure_solution 'SHELXS-2014 (Sheldrick, 2014)'
_diffrn_ambient_temperature 173(2)
_diffrn_detector_area_resol_mean 16.0382
_diffrn_measured_fraction_theta_full 0.985
_diffrn_measured_fraction_theta_max 0.796
_diffrn_measurement_device_type 'Agilent Xcalibur 3 E'
_diffrn_measurement_method 'omega scans'
_diffrn_radiation_type MoK\a
_diffrn_radiation_wavelength 0.71073
_diffrn_reflns_av_R_equivalents 0.0205
_diffrn_reflns_av_unetI/netI 0.0493
_diffrn_reflns_Laue_measured_fraction_full 0.985
_diffrn_reflns_Laue_measured_fraction_max 0.796
_diffrn_reflns_limit_h_max 16
_diffrn_reflns_limit_h_min -16
_diffrn_reflns_limit_k_max 16
_diffrn_reflns_limit_k_min -17
_diffrn_reflns_limit_l_max 16
_diffrn_reflns_limit_l_min -12
_diffrn_reflns_number 11174
_diffrn_reflns_point_group_measured_fraction_full 0.985
_diffrn_reflns_point_group_measured_fraction_max 0.796
_diffrn_reflns_theta_full 25.242
_diffrn_reflns_theta_max 28.286
_diffrn_reflns_theta_min 2.429
_diffrn_source 'Enhance (Mo) X-ray Source'
_exptl_absorpt_coefficient_mu 0.576
_exptl_absorpt_correction_T_max 0.969
_exptl_absorpt_correction_T_min 0.889
_exptl_absorpt_correction_type analytical
_exptl_absorpt_process_details
; 
CrysAlisPro 1.171.38.43 (Rigaku Oxford Diffraction, 2015) 
Analytical numeric absorption correction using a multifaceted crystal 
model based on expressions derived by R.C. Clark & J.S. Reid. 
(Clark, R. C. & Reid, J. S. (1995). Acta Cryst. A51, 887-897) 
Empirical absorption correction using spherical harmonics, 
implemented in SCALE3 ABSPACK scaling algorithm. 
;
_exptl_crystal_colour Red
_exptl_crystal_density_diffrn 1.291
_exptl_crystal_description tablets
_exptl_crystal_F_000 794
_exptl_crystal_recrystallization_method 'Re-crystallisation from solvent: Benzene'
_exptl_crystal_size_max 0.27
_exptl_crystal_size_mid 0.20
_exptl_crystal_size_min 0.06
_refine_diff_density_max 0.377
_refine_diff_density_min -0.369
_refine_diff_density_rms 0.076
_refine_ls_extinction_method none
_refine_ls_goodness_of_fit_ref 1.046
_refine_ls_hydrogen_treatment mixed
_refine_ls_matrix_type full
_refine_ls_number_parameters 427
_refine_ls_number_reflns 7609
_refine_ls_number_restraints 0
_refine_ls_restrained_S_all 1.046
_refine_ls_R_factor_all 0.0434
_refine_ls_R_factor_gt 0.0350
_refine_ls_shift/su_max 0.001
_refine_ls_shift/su_mean 0.000
_refine_ls_structure_factor_coef Fsqd
_refine_ls_weighting_details 'w=1/[\s^2^(Fo^2^)+(0.0265P)^2^+1.2829P] where P=(Fo^2^+2Fc^2^)/3'
_refine_ls_weighting_scheme calc
_refine_ls_wR_factor_gt 0.0736
_refine_ls_wR_factor_ref 0.0775
_reflns_Friedel_coverage 0.000
_reflns_number_gt 6689
_reflns_number_total 7609
_reflns_threshold_expression 'I > 2\s(I)'
_cod_data_source_file c8sc02072h4.cif
_cod_data_source_block Pd2Al2
_cod_depositor_comments 'Adding full bibliography for 1549475--1549478.cif.'
_cod_original_cell_volume 1925.07(16)
_cod_database_code 1549475
_shelx_shelxl_version_number 2014/7
_shelx_space_group_comment
; 
The symmetry employed for this shelxl refinement is uniquely defined 
by the following loop, which should always be used as a source of 
symmetry information in preference to the above space-group names. 
They are only intended as comments. 
;

loop_
_space_group_symop_operation_xyz
'x, y, z'
'-x, -y, -z'

loop_
_atom_site_label
_atom_site_type_symbol
_atom_site_fract_x
_atom_site_fract_y
_atom_site_fract_z
_atom_site_U_iso_or_equiv
_atom_site_adp_type
_atom_site_occupancy
_atom_site_site_symmetry_order
_atom_site_calc_flag
_atom_site_refinement_flags_posn
_atom_site_refinement_flags_adp
Pd1 Pd 0.44374(2) 0.44234(2) 0.54747(2) 0.01441(6) Uani 1 1 d . .
Al1 Al 0.63625(7) 0.60483(6) 0.66006(6) 0.01461(16) Uani 1 1 d . .
H1 H 0.556(3) 0.523(2) 0.699(2) 0.026(7) Uiso 1 1 d . .
P1 P 0.31863(6) 0.32350(6) 0.58090(6) 0.01730(14) Uani 1 1 d . .
N1 N 0.79769(19) 0.61198(18) 0.75306(18) 0.0168(4) Uani 1 1 d . .
C1 C 0.8919(2) 0.7106(2) 0.8241(2) 0.0206(6) Uani 1 1 d . .
C2 C 0.8803(2) 0.8174(2) 0.8547(2) 0.0218(6) Uani 1 1 d . .
H2A H 0.9519 0.8819 0.8910 0.026 Uiso 1 1 calc R U
C3 C 0.7744(2) 0.8391(2) 0.8376(2) 0.0196(6) Uani 1 1 d . .
N3 N 0.66560(19) 0.75671(18) 0.77320(18) 0.0173(5) Uani 1 1 d . .
C4 C 1.0179(3) 0.7111(3) 0.8781(3) 0.0294(7) Uani 1 1 d . .
H4A H 1.0281 0.6822 0.9359 0.044 Uiso 1 1 calc R U
H4B H 1.0762 0.7894 0.9176 0.044 Uiso 1 1 calc R U
H4C H 1.0315 0.6621 0.8160 0.044 Uiso 1 1 calc R U
C5 C 0.7890(3) 0.9624(2) 0.8975(3) 0.0289(7) Uani 1 1 d . .
H5A H 0.7176 0.9739 0.8506 0.043 Uiso 1 1 calc R U
H5B H 0.8607 1.0114 0.9044 0.043 Uiso 1 1 calc R U
H5C H 0.7980 0.9820 0.9764 0.043 Uiso 1 1 calc R U
C6 C 0.8204(2) 0.5094(2) 0.7473(2) 0.0189(5) Uani 1 1 d . .
C7 C 0.8325(3) 0.4818(2) 0.8392(2) 0.0245(6) Uani 1 1 d . .
C8 C 0.8610(3) 0.3864(3) 0.8362(3) 0.0307(7) Uani 1 1 d . .
H8A H 0.8721 0.3688 0.8995 0.037 Uiso 1 1 calc R U
C9 C 0.8740(3) 0.3159(3) 0.7437(3) 0.0331(7) Uani 1 1 d . .
C10 C 0.8583(3) 0.3435(3) 0.6529(3) 0.0315(7) Uani 1 1 d . .
H10A H 0.8653 0.2952 0.5882 0.038 Uiso 1 1 calc R U
C11 C 0.8326(2) 0.4400(2) 0.6529(2) 0.0235(6) Uani 1 1 d . .
C12 C 0.8145(3) 0.5535(3) 0.9385(3) 0.0326(7) Uani 1 1 d . .
H12A H 0.8626 0.6342 0.9706 0.049 Uiso 1 1 calc R U
H12B H 0.8402 0.5301 1.0008 0.049 Uiso 1 1 calc R U
H12C H 0.7291 0.5430 0.9087 0.049 Uiso 1 1 calc R U
C13 C 0.9034(4) 0.2119(3) 0.7416(3) 0.0520(10) Uani 1 1 d . .
H13A H 0.9886 0.2279 0.7629 0.078 Uiso 1 1 calc R U
H13B H 0.8528 0.1473 0.6622 0.078 Uiso 1 1 calc R U
H13C H 0.8880 0.1928 0.7985 0.078 Uiso 1 1 calc R U
C14 C 0.8232(3) 0.4701(3) 0.5554(3) 0.0336(7) Uani 1 1 d . .
H14A H 0.7476 0.4825 0.5229 0.050 Uiso 1 1 calc R U
H14B H 0.8244 0.4074 0.4929 0.050 Uiso 1 1 calc R U
H14C H 0.8914 0.5400 0.5870 0.050 Uiso 1 1 calc R U
C15 C 0.5705(2) 0.7855(2) 0.7936(2) 0.0188(5) Uani 1 1 d . .
C16 C 0.4799(3) 0.8001(2) 0.7103(2) 0.0226(6) Uani 1 1 d . .
C17 C 0.3917(3) 0.8286(2) 0.7358(3) 0.0274(6) Uani 1 1 d . .
H17A H 0.3281 0.8361 0.6784 0.033 Uiso 1 1 calc R U
C18 C 0.3928(3) 0.8462(2) 0.8408(3) 0.0290(7) Uani 1 1 d . .
C19 C 0.4852(3) 0.8330(2) 0.9224(3) 0.0281(7) Uani 1 1 d . .
H19A H 0.4886 0.8469 0.9962 0.034 Uiso 1 1 calc R U
C20 C 0.5731(3) 0.8002(2) 0.9001(2) 0.0231(6) Uani 1 1 d . .
C21 C 0.4797(3) 0.7898(3) 0.5980(2) 0.0321(7) Uani 1 1 d . .
H21A H 0.5546 0.8457 0.6174 0.048 Uiso 1 1 calc R U
H21B H 0.4107 0.8045 0.5518 0.048 Uiso 1 1 calc R U
H21C H 0.4737 0.7125 0.5517 0.048 Uiso 1 1 calc R U
C22 C 0.2969(3) 0.8778(3) 0.8673(3) 0.0431(9) Uani 1 1 d . .
H22A H 0.2843 0.9398 0.8482 0.065 Uiso 1 1 calc R U
H22B H 0.3226 0.9029 0.9513 0.065 Uiso 1 1 calc R U
H22C H 0.2213 0.8110 0.8195 0.065 Uiso 1 1 calc R U
C23 C 0.6667(3) 0.7791(3) 0.9884(2) 0.0315(7) Uani 1 1 d . .
H23A H 0.6644 0.7015 0.9498 0.047 Uiso 1 1 calc R U
H23B H 0.6497 0.7878 1.0538 0.047 Uiso 1 1 calc R U
H23C H 0.7468 0.8345 1.0191 0.047 Uiso 1 1 calc R U
C24 C 0.2951(2) 0.4050(2) 0.7063(2) 0.0211(6) Uani 1 1 d . .
H24A H 0.2528 0.3476 0.7226 0.025 Uiso 1 1 calc R U
C25 C 0.4092(3) 0.4884(3) 0.8211(2) 0.0346(7) Uani 1 1 d . .
H25A H 0.4493 0.5519 0.8114 0.042 Uiso 1 1 calc R U
H25B H 0.4656 0.4490 0.8417 0.042 Uiso 1 1 calc R U
C26 C 0.3777(3) 0.5362(3) 0.9208(3) 0.0401(8) Uani 1 1 d . .
H26A H 0.3453 0.4733 0.9354 0.048 Uiso 1 1 calc R U
H26B H 0.4521 0.5933 0.9944 0.048 Uiso 1 1 calc R U
C27 C 0.2862(3) 0.5915(3) 0.8912(3) 0.0378(8) Uani 1 1 d . .
H27A H 0.2603 0.6110 0.9523 0.045 Uiso 1 1 calc R U
H27B H 0.3244 0.6635 0.8927 0.045 Uiso 1 1 calc R U
C28 C 0.1771(3) 0.5148(3) 0.7716(3) 0.0434(9) Uani 1 1 d . .
H28A H 0.1245 0.5576 0.7516 0.052 Uiso 1 1 calc R U
H28B H 0.1305 0.4490 0.7740 0.052 Uiso 1 1 calc R U
C29 C 0.2145(3) 0.4714(3) 0.6768(3) 0.0370(8) Uani 1 1 d . .
H29A H 0.1418 0.4213 0.5989 0.044 Uiso 1 1 calc R U
H29B H 0.2583 0.5369 0.6721 0.044 Uiso 1 1 calc R U
C30 C 0.1572(2) 0.2243(2) 0.4702(2) 0.0218(6) Uani 1 1 d . .
H30A H 0.1208 0.2678 0.4301 0.026 Uiso 1 1 calc R U
C31 C 0.0723(3) 0.1859(3) 0.5155(3) 0.0405(8) Uani 1 1 d . .
H31A H 0.1015 0.1389 0.5531 0.049 Uiso 1 1 calc R U
H31B H 0.0745 0.2542 0.5763 0.049 Uiso 1 1 calc R U
C32 C -0.0565(3) 0.1175(3) 0.4168(3) 0.0428(9) Uani 1 1 d . .
H32A H -0.1070 0.0926 0.4492 0.051 Uiso 1 1 calc R U
H32B H -0.0883 0.1666 0.3839 0.051 Uiso 1 1 calc R U
C33 C -0.0651(3) 0.0137(3) 0.3192(3) 0.0360(7) Uani 1 1 d . .
H33A H -0.1494 -0.0264 0.2541 0.043 Uiso 1 1 calc R U
H33B H -0.0415 -0.0397 0.3498 0.043 Uiso 1 1 calc R U
C34 C 0.0169(3) 0.0494(3) 0.2729(3) 0.0316(7) Uani 1 1 d . .
H34A H -0.0121 0.0964 0.2352 0.038 Uiso 1 1 calc R U
H34B H 0.0136 -0.0196 0.2120 0.038 Uiso 1 1 calc R U
C35 C 0.1473(3) 0.1178(2) 0.3719(2) 0.0257(6) Uani 1 1 d . .
H35A H 0.1978 0.1412 0.3388 0.031 Uiso 1 1 calc R U
H35B H 0.1784 0.0687 0.4054 0.031 Uiso 1 1 calc R U
C36 C 0.3871(3) 0.2245(2) 0.6250(2) 0.0237(6) Uani 1 1 d . .
H36A H 0.3568 0.1543 0.5490 0.028 Uiso 1 1 calc R U
C37 C 0.3498(3) 0.1819(3) 0.7005(3) 0.0411(9) Uani 1 1 d . .
H37A H 0.3826 0.2466 0.7800 0.049 Uiso 1 1 calc R U
H37B H 0.2607 0.1524 0.6640 0.049 Uiso 1 1 calc R U
C38 C 0.3954(3) 0.0878(3) 0.7125(4) 0.0482(10) Uani 1 1 d . .
H38A H 0.3736 0.0656 0.7655 0.058 Uiso 1 1 calc R U
H38B H 0.3549 0.0199 0.6340 0.058 Uiso 1 1 calc R U
C39 C 0.5286(3) 0.1236(3) 0.7604(3) 0.0425(8) Uani 1 1 d . .
H39A H 0.5525 0.0573 0.7584 0.051 Uiso 1 1 calc R U
H39B H 0.5697 0.1833 0.8438 0.051 Uiso 1 1 calc R U
C40 C 0.5681(3) 0.1700(3) 0.6888(3) 0.0361(8) Uani 1 1 d . .
H40A H 0.5357 0.1073 0.6083 0.043 Uiso 1 1 calc R U
H40B H 0.6572 0.1989 0.7264 0.043 Uiso 1 1 calc R U
C41 C 0.5242(3) 0.2662(3) 0.6804(3) 0.0292(7) Uani 1 1 d . .
H41A H 0.5610 0.3313 0.7604 0.035 Uiso 1 1 calc R U
H41B H 0.5496 0.2932 0.6318 0.035 Uiso 1 1 calc R U

loop_
_atom_site_aniso_label
_atom_site_aniso_U_11
_atom_site_aniso_U_22
_atom_site_aniso_U_33
_atom_site_aniso_U_23
_atom_site_aniso_U_13
_atom_site_aniso_U_12
Pd1 0.01419(11) 0.01467(11) 0.01348(10) 0.00632(8) 0.00697(8) 0.00328(8)
Al1 0.0137(4) 0.0138(4) 0.0139(4) 0.0050(3) 0.0064(3) 0.0035(3)
P1 0.0164(4) 0.0169(4) 0.0189(3) 0.0089(3) 0.0091(3) 0.0043(3)
N1 0.0162(12) 0.0151(12) 0.0171(11) 0.0060(9) 0.0077(9) 0.0054(9)
C1 0.0168(14) 0.0257(16) 0.0194(13) 0.0105(12) 0.0098(12) 0.0060(12)
C2 0.0148(14) 0.0172(14) 0.0256(14) 0.0055(12) 0.0091(12) 0.0003(11)
C3 0.0223(15) 0.0162(14) 0.0162(13) 0.0036(11) 0.0096(12) 0.0055(12)
N3 0.0151(12) 0.0176(12) 0.0168(11) 0.0050(9) 0.0084(9) 0.0057(10)
C4 0.0176(16) 0.0243(17) 0.0367(17) 0.0090(14) 0.0098(13) 0.0055(13)
C5 0.0215(16) 0.0189(16) 0.0340(16) 0.0031(13) 0.0119(14) 0.0044(13)
C6 0.0130(14) 0.0182(14) 0.0218(13) 0.0086(12) 0.0057(11) 0.0052(11)
C7 0.0206(15) 0.0262(16) 0.0264(15) 0.0137(13) 0.0097(12) 0.0085(13)
C8 0.0260(17) 0.0340(18) 0.0367(17) 0.0236(15) 0.0122(14) 0.0124(14)
C9 0.0250(17) 0.0276(18) 0.0472(19) 0.0187(16) 0.0143(15) 0.0149(14)
C10 0.0291(18) 0.0273(17) 0.0343(17) 0.0097(14) 0.0139(14) 0.0148(14)
C11 0.0177(15) 0.0224(16) 0.0231(14) 0.0070(12) 0.0068(12) 0.0066(12)
C12 0.040(2) 0.0395(19) 0.0296(16) 0.0208(15) 0.0212(15) 0.0185(16)
C13 0.060(3) 0.039(2) 0.067(3) 0.030(2) 0.027(2) 0.034(2)
C14 0.045(2) 0.0364(19) 0.0287(16) 0.0145(15) 0.0225(15) 0.0241(17)
C15 0.0164(14) 0.0111(13) 0.0196(13) -0.0001(11) 0.0080(11) 0.0021(11)
C16 0.0219(15) 0.0155(14) 0.0262(14) 0.0061(12) 0.0110(12) 0.0073(12)
C17 0.0228(16) 0.0219(16) 0.0397(17) 0.0142(14) 0.0155(14) 0.0122(13)
C18 0.0257(17) 0.0194(16) 0.0464(18) 0.0119(14) 0.0237(15) 0.0104(13)
C19 0.0304(17) 0.0235(16) 0.0296(15) 0.0061(13) 0.0205(14) 0.0070(14)
C20 0.0226(15) 0.0196(15) 0.0219(14) 0.0055(12) 0.0106(12) 0.0055(12)
C21 0.0350(19) 0.0372(19) 0.0298(16) 0.0159(15) 0.0157(15) 0.0233(16)
C22 0.039(2) 0.043(2) 0.064(2) 0.0249(19) 0.0373(19) 0.0208(18)
C23 0.0315(18) 0.0382(19) 0.0232(15) 0.0109(14) 0.0147(14) 0.0131(15)
C24 0.0212(15) 0.0226(15) 0.0214(14) 0.0104(12) 0.0132(12) 0.0050(12)
C25 0.0269(18) 0.042(2) 0.0237(15) 0.0061(14) 0.0131(14) 0.0050(15)
C26 0.035(2) 0.053(2) 0.0211(15) 0.0095(16) 0.0145(15) 0.0083(17)
C27 0.049(2) 0.0319(19) 0.0352(18) 0.0101(15) 0.0296(17) 0.0111(17)
C28 0.049(2) 0.045(2) 0.044(2) 0.0155(18) 0.0298(19) 0.0304(19)
C29 0.049(2) 0.038(2) 0.0297(16) 0.0143(15) 0.0206(16) 0.0245(17)
C30 0.0177(15) 0.0211(15) 0.0231(14) 0.0097(12) 0.0094(12) 0.0019(12)
C31 0.0260(18) 0.044(2) 0.0293(17) 0.0034(15) 0.0151(15) -0.0081(15)
C32 0.0242(18) 0.051(2) 0.0359(18) 0.0097(17) 0.0159(15) -0.0051(16)
C33 0.0264(18) 0.0319(19) 0.0328(17) 0.0122(15) 0.0085(14) -0.0052(14)
C34 0.0280(18) 0.0282(17) 0.0239(15) 0.0047(13) 0.0095(14) 0.0021(14)
C35 0.0237(16) 0.0224(16) 0.0251(15) 0.0074(13) 0.0115(13) 0.0041(13)
C36 0.0223(16) 0.0212(15) 0.0299(15) 0.0148(13) 0.0121(13) 0.0079(13)
C37 0.039(2) 0.051(2) 0.071(2) 0.050(2) 0.0371(19) 0.0257(18)
C38 0.049(2) 0.049(2) 0.078(3) 0.051(2) 0.037(2) 0.026(2)
C39 0.041(2) 0.042(2) 0.053(2) 0.0332(19) 0.0175(18) 0.0207(18)
C40 0.0258(18) 0.038(2) 0.050(2) 0.0244(17) 0.0177(16) 0.0158(16)
C41 0.0223(16) 0.0352(18) 0.0382(17) 0.0245(15) 0.0150(14) 0.0114(14)

loop_
_atom_type_symbol
_atom_type_description
_atom_type_scat_dispersion_real
_atom_type_scat_dispersion_imag
_atom_type_scat_source
C C 0.0033 0.0016 'International Tables Vol C Tables 4.2.6.8 and 6.1.1.4'
H H 0.0000 0.0000 'International Tables Vol C Tables 4.2.6.8 and 6.1.1.4'
Al Al 0.0645 0.0514 'International Tables Vol C Tables 4.2.6.8 and 6.1.1.4'
N N 0.0061 0.0033 'International Tables Vol C Tables 4.2.6.8 and 6.1.1.4'
P P 0.1023 0.0942 'International Tables Vol C Tables 4.2.6.8 and 6.1.1.4'
Pd Pd -0.9988 1.0072 'International Tables Vol C Tables 4.2.6.8 and 6.1.1.4'

loop_
_geom_angle_atom_site_label_1
_geom_angle_atom_site_label_2
_geom_angle_atom_site_label_3
_geom_angle
_geom_angle_site_symmetry_1
_geom_angle_site_symmetry_3
P1 Pd1 Al1 112.87(3) . 2_666
P1 Pd1 Al1 139.15(2) . .
Al1 Pd1 Al1 107.98(2) 2_666 .
P1 Pd1 Pd1 167.23(2) . 2_666
Al1 Pd1 Pd1 54.363(19) 2_666 2_666
Al1 Pd1 Pd1 53.621(18) . 2_666
N3 Al1 N1 92.96(9) . .
N3 Al1 Pd1 119.19(7) . 2_666
N1 Al1 Pd1 121.45(7) . 2_666
N3 Al1 Pd1 124.85(7) . .
N1 Al1 Pd1 129.02(7) . .
Pd1 Al1 Pd1 72.02(2) 2_666 .
C24 P1 C36 104.28(12) . .
C24 P1 C30 98.77(12) . .
C36 P1 C30 101.82(13) . .
C24 P1 Pd1 112.63(9) . .
C36 P1 Pd1 111.59(9) . .
C30 P1 Pd1 125.25(8) . .
C1 N1 C6 116.9(2) . .
C1 N1 Al1 122.18(18) . .
C6 N1 Al1 120.91(17) . .
N1 C1 C2 123.0(2) . .
N1 C1 C4 120.4(2) . .
C2 C1 C4 116.6(2) . .
C3 C2 C1 126.9(3) . .
N3 C3 C2 122.9(2) . .
N3 C3 C5 120.6(2) . .
C2 C3 C5 116.5(2) . .
C3 N3 C15 116.4(2) . .
C3 N3 Al1 121.92(17) . .
C15 N3 Al1 121.67(17) . .
C11 C6 C7 120.6(2) . .
C11 C6 N1 120.4(2) . .
C7 C6 N1 119.0(2) . .
C8 C7 C6 118.5(3) . .
C8 C7 C12 120.7(2) . .
C6 C7 C12 120.8(2) . .
C7 C8 C9 122.2(3) . .
C10 C9 C8 118.0(3) . .
C10 C9 C13 120.9(3) . .
C8 C9 C13 121.2(3) . .
C9 C10 C11 122.2(3) . .
C10 C11 C6 118.5(2) . .
C10 C11 C14 120.3(2) . .
C6 C11 C14 121.2(2) . .
C16 C15 C20 120.9(2) . .
C16 C15 N3 121.0(2) . .
C20 C15 N3 118.1(2) . .
C17 C16 C15 118.0(2) . .
C17 C16 C21 120.7(2) . .
C15 C16 C21 121.2(2) . .
C18 C17 C16 122.6(3) . .
C17 C18 C19 117.8(3) . .
C17 C18 C22 121.9(3) . .
C19 C18 C22 120.2(3) . .
C18 C19 C20 122.2(3) . .
C19 C20 C15 118.3(3) . .
C19 C20 C23 120.1(2) . .
C15 C20 C23 121.6(2) . .
C25 C24 C29 107.2(2) . .
C25 C24 P1 115.44(19) . .
C29 C24 P1 112.81(18) . .
C24 C25 C26 109.8(2) . .
C27 C26 C25 112.2(3) . .
C28 C27 C26 112.2(3) . .
C27 C28 C29 110.8(3) . .
C24 C29 C28 110.1(2) . .
C35 C30 C31 108.2(2) . .
C35 C30 P1 112.63(18) . .
C31 C30 P1 119.00(19) . .
C32 C31 C30 112.0(2) . .
C33 C32 C31 111.7(3) . .
C32 C33 C34 110.1(3) . .
C33 C34 C35 111.6(2) . .
C34 C35 C30 111.5(2) . .
C41 C36 C37 108.7(2) . .
C41 C36 P1 114.75(19) . .
C37 C36 P1 117.3(2) . .
C38 C37 C36 111.5(3) . .
C39 C38 C37 112.6(3) . .
C38 C39 C40 111.1(3) . .
C39 C40 C41 111.6(3) . .
C36 C41 C40 110.4(2) . .

loop_
_geom_bond_atom_site_label_1
_geom_bond_atom_site_label_2
_geom_bond_distance
_geom_bond_site_symmetry_2
Pd1 P1 2.3419(7) .
Pd1 Al1 2.4308(7) 2_666
Pd1 Al1 2.4538(8) .
Pd1 Pd1 2.8717(4) 2_666
Al1 N3 1.943(2) .
Al1 N1 1.949(2) .
Al1 Pd1 2.4308(7) 2_666
P1 C24 1.865(3) .
P1 C36 1.874(3) .
P1 C30 1.889(3) .
N1 C1 1.333(3) .
N1 C6 1.443(3) .
C1 C2 1.401(4) .
C1 C4 1.506(4) .
C2 C3 1.398(4) .
C3 N3 1.330(3) .
C3 C5 1.506(4) .
N3 C15 1.447(3) .
C6 C11 1.396(4) .
C6 C7 1.403(4) .
C7 C8 1.388(4) .
C7 C12 1.503(4) .
C8 C9 1.388(4) .
C9 C10 1.380(4) .
C9 C13 1.509(4) .
C10 C11 1.396(4) .
C11 C14 1.504(4) .
C15 C16 1.396(4) .
C15 C20 1.400(4) .
C16 C17 1.391(4) .
C16 C21 1.505(4) .
C17 C18 1.377(4) .
C18 C19 1.385(4) .
C18 C22 1.508(4) .
C19 C20 1.389(4) .
C20 C23 1.506(4) .
C24 C25 1.518(4) .
C24 C29 1.523(4) .
C25 C26 1.541(4) .
C26 C27 1.511(5) .
C27 C28 1.507(5) .
C28 C29 1.528(4) .
C30 C35 1.532(4) .
C30 C31 1.545(4) .
C31 C32 1.516(4) .
C32 C33 1.511(4) .
C33 C34 1.515(4) .
C34 C35 1.530(4) .
C36 C41 1.526(4) .
C36 C37 1.530(4) .
C37 C38 1.523(4) .
C38 C39 1.491(5) .
C39 C40 1.523(4) .
C40 C41 1.528(4) .
